data_4330299
loop_
_publ_author_name
'Ya-Ping Li'
'Hua-Rong Yang'
'Qiang Zhao'
'Wei-Chao Song'
'Jie Han'
'Xian-He Bu'

_publ_section_title
;
 Ratiometric and Selective Fluorescent Sensor for Zn2+ as an "Off-On-Off"
 Switch and Logic Gate
;
_journal_name_full 'Inorganic Chemistry'
_journal_page_first 9642
_journal_page_last 9648
_journal_paper_doi 10.1021/ic300738e
_journal_volume 51
_journal_year 2012
_chemical_formula_sum 'C44 H36 N8 O6'
_chemical_formula_weight 772.81
_chemical_name_systematic
; 
 ? 
;
_space_group_IT_number 14
_symmetry_cell_setting monoclinic
_symmetry_space_group_name_Hall '-P 2ybc'
_symmetry_space_group_name_H-M 'P 1 21/c 1'
_atom_sites_solution_hydrogens geom
_atom_sites_solution_primary direct
_atom_sites_solution_secondary difmap
_audit_creation_method SHELXL-97
_cell_angle_alpha 90.00
_cell_angle_beta 101.82(3)
_cell_angle_gamma 90.00
_cell_formula_units_Z 2
_cell_length_a 10.491(2)
_cell_length_b 14.109(3)
_cell_length_c 12.903(3)
_cell_measurement_reflns_used 11513
_cell_measurement_temperature 293(2)
_cell_measurement_theta_max 27.9
_cell_measurement_theta_min 3.1
_cell_volume 1869.4(7)
_computing_cell_refinement PROCESS-AUTO
_computing_data_collection PROCESS-AUTO
_computing_data_reduction CrystalStructure
_computing_publication_material 'CrystalStructure 3.7.0'
_computing_structure_refinement SHELXL
_computing_structure_solution directMethod
_diffrn_ambient_temperature 293(2)
_diffrn_measured_fraction_theta_full 0.998
_diffrn_measured_fraction_theta_max 0.998
_diffrn_measurement_device_type SCX-MINI
_diffrn_radiation_monochromator graphite
_diffrn_radiation_source 'fine-focus sealed tube'
_diffrn_radiation_type MoK\a
_diffrn_radiation_wavelength 0.71073
_diffrn_reflns_av_R_equivalents 0.1594
_diffrn_reflns_av_sigmaI/netI 0.1353
_diffrn_reflns_limit_h_max 12
_diffrn_reflns_limit_h_min -12
_diffrn_reflns_limit_k_max 16
_diffrn_reflns_limit_k_min -16
_diffrn_reflns_limit_l_max 15
_diffrn_reflns_limit_l_min -15
_diffrn_reflns_number 15215
_diffrn_reflns_theta_full 25.01
_diffrn_reflns_theta_max 25.01
_diffrn_reflns_theta_min 3.15
_exptl_absorpt_coefficient_mu 0.094
_exptl_absorpt_correction_type none
_exptl_crystal_colour Colorless
_exptl_crystal_density_diffrn 1.373
_exptl_crystal_description Prism
_exptl_crystal_F_000 808
_exptl_crystal_size_max 0.20
_exptl_crystal_size_mid 0.20
_exptl_crystal_size_min 0.20
_refine_diff_density_max 0.228
_refine_diff_density_min -0.209
_refine_diff_density_rms 0.049
_refine_ls_extinction_method none
_refine_ls_goodness_of_fit_ref 1.053
_refine_ls_hydrogen_treatment constr
_refine_ls_matrix_type full
_refine_ls_number_parameters 262
_refine_ls_number_reflns 3290
_refine_ls_number_restraints 0
_refine_ls_restrained_S_all 1.053
_refine_ls_R_factor_all 0.2011
_refine_ls_R_factor_gt 0.0932
_refine_ls_shift/su_max 0.000
_refine_ls_shift/su_mean 0.000
_refine_ls_structure_factor_coef Fsqd
_refine_ls_weighting_details 'calc w=1/[\s^2^(Fo^2^)+(0.0482P)^2^+0.6409P] where P=(Fo^2^+2Fc^2^)/3'
_refine_ls_weighting_scheme calc
_refine_ls_wR_factor_gt 0.1474
_refine_ls_wR_factor_ref 0.1836
_reflns_number_gt 1603
_reflns_number_total 3290
_reflns_threshold_expression >2sigma(I)
_cod_data_source_file ic300738e_si_002_1.cif
_cod_data_source_block 1
_cod_original_sg_symbol_H-M 'P 21/c'
_cod_database_code 4330299

loop_
_symmetry_equiv_pos_as_xyz
'x, y, z'
'-x, y+1/2, -z+1/2'
'-x, -y, -z'
'x, -y-1/2, z-1/2'

loop_
_atom_site_label
_atom_site_type_symbol
_atom_site_fract_x
_atom_site_fract_y
_atom_site_fract_z
_atom_site_U_iso_or_equiv
_atom_site_adp_type
_atom_site_occupancy
_atom_site_symmetry_multiplicity
_atom_site_calc_flag
_atom_site_refinement_flags
N1 N 0.3597(3) 0.5888(2) 0.5188(3) 0.0428(10) Uani 1 1 d .
N2 N 0.1997(3) 0.4390(2) 0.5616(3) 0.0397(10) Uani 1 1 d .
O1 O 0.1999(3) 0.5387(2) 0.1476(2) 0.0588(10) Uani 1 1 d .
O2 O 0.0727(3) 0.3914(2) 0.1828(2) 0.0510(9) Uani 1 1 d .
C17 C 0.2743(4) 0.4889(3) 0.6389(3) 0.0389(12) Uani 1 1 d .
C7 C 0.2867(4) 0.5619(3) 0.3330(4) 0.0465(13) Uani 1 1 d .
H7A H 0.3403 0.6108 0.3193 0.056 Uiso 1 1 calc R
C9 C 0.2043(4) 0.4631(3) 0.4602(3) 0.0377(12) Uani 1 1 d .
C8 C 0.2857(4) 0.5373(3) 0.4405(3) 0.0390(12) Uani 1 1 d .
N4 N 0.3776(4) 0.6557(3) 0.7815(3) 0.0512(11) Uani 1 1 d .
O3 O -0.0820(4) 0.3115(3) -0.0036(3) 0.0675(11) Uani 1 1 d .
C12 C 0.4308(5) 0.6294(3) 0.7000(4) 0.0373(12) Uani 1 1 d .
C4 C 0.1340(4) 0.4359(3) 0.2722(4) 0.0416(12) Uani 1 1 d .
C11 C 0.3524(4) 0.5662(3) 0.6175(4) 0.0371(12) Uani 1 1 d .
C10 C 0.1292(4) 0.4112(3) 0.3745(3) 0.0441(13) Uani 1 1 d .
H10A H 0.0772 0.3609 0.3875 0.053 Uiso 1 1 calc R
C18 C 0.2687(5) 0.4569(3) 0.7488(4) 0.0407(12) Uani 1 1 d .
C3 C 0.2115(4) 0.5157(3) 0.2513(4) 0.0425(13) Uani 1 1 d .
N3 N 0.3823(4) 0.4484(3) 0.8178(3) 0.0492(11) Uani 1 1 d .
C5 C -0.0138(5) 0.3149(3) 0.1917(3) 0.0532(14) Uani 1 1 d .
H5A H -0.0960 0.3394 0.2037 0.064 Uiso 1 1 calc R
H5B H 0.0239 0.2744 0.2508 0.064 Uiso 1 1 calc R
C22 C 0.3751(6) 0.4188(3) 0.9156(4) 0.0612(15) Uani 1 1 d .
H22A H 0.4525 0.4115 0.9651 0.073 Uiso 1 1 calc R
C13 C 0.5498(5) 0.6618(3) 0.6863(4) 0.0487(13) Uani 1 1 d .
H13A H 0.5818 0.6437 0.6272 0.058 Uiso 1 1 calc R
C21 C 0.2606(6) 0.3986(4) 0.9471(4) 0.0640(16) Uani 1 1 d .
H21A H 0.2613 0.3790 1.0160 0.077 Uiso 1 1 calc R
C2 C 0.2635(5) 0.6259(4) 0.1259(4) 0.0707(18) Uani 1 1 d .
H2A H 0.3565 0.6154 0.1347 0.085 Uiso 1 1 calc R
H2B H 0.2499 0.6747 0.1754 0.085 Uiso 1 1 calc R
C16 C 0.4499(6) 0.7148(4) 0.8516(4) 0.0571(15) Uani 1 1 d .
H16A H 0.4159 0.7338 0.9094 0.069 Uiso 1 1 calc R
C6 C -0.0355(5) 0.2595(4) 0.0901(4) 0.0619(15) Uani 1 1 d .
H6A H 0.0463 0.2300 0.0842 0.074 Uiso 1 1 calc R
H6B H -0.0970 0.2091 0.0945 0.074 Uiso 1 1 calc R
C19 C 0.1502(5) 0.4358(3) 0.7736(4) 0.0478(13) Uani 1 1 d .
H19A H 0.0738 0.4403 0.7225 0.057 Uiso 1 1 calc R
C15 C 0.5685(6) 0.7488(4) 0.8444(4) 0.0625(16) Uani 1 1 d .
H15A H 0.6130 0.7899 0.8956 0.075 Uiso 1 1 calc R
C20 C 0.1466(5) 0.4077(3) 0.8762(4) 0.0579(15) Uani 1 1 d .
H20A H 0.0677 0.3954 0.8957 0.069 Uiso 1 1 calc R
C14 C 0.6219(5) 0.7217(4) 0.7610(4) 0.0610(15) Uani 1 1 d .
H14A H 0.7039 0.7428 0.7546 0.073 Uiso 1 1 calc R
C1 C 0.2093(5) 0.6575(4) 0.0160(4) 0.0721(18) Uani 1 1 d .
H1A H 0.2627 0.7085 -0.0024 0.087 Uiso 1 1 calc R
H1B H 0.2128 0.6053 -0.0323 0.087 Uiso 1 1 calc R

loop_
_atom_site_aniso_label
_atom_site_aniso_U_11
_atom_site_aniso_U_22
_atom_site_aniso_U_33
_atom_site_aniso_U_23
_atom_site_aniso_U_13
_atom_site_aniso_U_12
N1 0.052(3) 0.039(2) 0.037(2) 0.003(2) 0.007(2) -0.006(2)
N2 0.047(2) 0.036(2) 0.033(2) 0.0069(19) 0.002(2) -0.001(2)
O1 0.071(2) 0.066(3) 0.036(2) 0.0071(18) 0.0038(18) -0.023(2)
O2 0.059(2) 0.052(2) 0.038(2) -0.0010(17) 0.0034(17) -0.0208(19)
C17 0.043(3) 0.038(3) 0.035(3) 0.002(2) 0.006(2) 0.004(3)
C7 0.054(3) 0.044(3) 0.041(3) 0.004(3) 0.010(3) -0.016(3)
C9 0.045(3) 0.028(3) 0.039(3) 0.008(2) 0.007(2) 0.005(2)
C8 0.044(3) 0.036(3) 0.034(3) -0.003(2) 0.002(2) -0.004(2)
N4 0.069(3) 0.046(3) 0.040(3) -0.004(2) 0.015(2) -0.003(2)
O3 0.072(3) 0.075(3) 0.052(2) 0.006(2) 0.005(2) -0.015(2)
C12 0.048(3) 0.023(3) 0.038(3) 0.005(2) 0.004(3) 0.006(2)
C4 0.042(3) 0.042(3) 0.037(3) -0.004(2) 0.000(2) -0.001(3)
C11 0.040(3) 0.029(3) 0.041(3) 0.004(2) 0.006(2) 0.003(2)
C10 0.047(3) 0.041(3) 0.041(3) 0.001(3) 0.001(2) -0.002(3)
C18 0.047(3) 0.033(3) 0.044(3) -0.003(2) 0.014(3) 0.003(2)
C3 0.043(3) 0.048(3) 0.035(3) 0.003(3) 0.006(3) -0.007(3)
N3 0.052(3) 0.054(3) 0.037(2) 0.011(2) -0.002(2) -0.001(2)
C5 0.064(4) 0.048(3) 0.039(3) 0.000(3) -0.009(3) -0.017(3)
C22 0.074(4) 0.064(4) 0.040(3) 0.012(3) 0.000(3) 0.003(3)
C13 0.050(3) 0.046(3) 0.048(3) -0.001(3) 0.006(3) -0.006(3)
C21 0.098(5) 0.059(4) 0.037(3) 0.011(3) 0.017(3) 0.008(4)
C2 0.071(4) 0.091(4) 0.046(3) 0.013(3) 0.005(3) -0.044(4)
C16 0.088(5) 0.046(3) 0.039(3) -0.001(3) 0.014(3) 0.003(3)
C6 0.070(4) 0.057(4) 0.054(4) 0.003(3) 0.003(3) -0.018(3)
C19 0.051(3) 0.052(3) 0.044(3) 0.007(3) 0.018(3) 0.009(3)
C15 0.074(4) 0.040(3) 0.065(4) -0.004(3) -0.004(3) -0.005(3)
C20 0.058(4) 0.063(4) 0.059(4) 0.013(3) 0.028(3) 0.003(3)
C14 0.058(4) 0.050(4) 0.070(4) -0.004(3) 0.002(3) -0.001(3)
C1 0.067(4) 0.062(4) 0.097(5) 0.030(3) 0.039(4) 0.012(3)

loop_
_atom_type_symbol
_atom_type_description
_atom_type_scat_dispersion_real
_atom_type_scat_dispersion_imag
_atom_type_scat_source
C C 0.0033 0.0016 'International Tables Vol C Tables 4.2.6.8 and 6.1.1.4'
H H 0.0000 0.0000 'International Tables Vol C Tables 4.2.6.8 and 6.1.1.4'
N N 0.0061 0.0033 'International Tables Vol C Tables 4.2.6.8 and 6.1.1.4'
O O 0.0106 0.0060 'International Tables Vol C Tables 4.2.6.8 and 6.1.1.4'

loop_
_geom_angle_atom_site_label_1
_geom_angle_atom_site_label_2
_geom_angle_atom_site_label_3
_geom_angle
_geom_angle_site_symmetry_1
C11 N1 C8 116.7(4) .
C17 N2 C9 117.1(4) .
C3 O1 C2 116.1(4) .
C4 O2 C5 118.7(4) .
N2 C17 C11 122.0(4) .
N2 C17 C18 114.7(4) .
C11 C17 C18 123.3(4) .
C3 C7 C8 121.4(4) .
C3 C7 H7A 119.3 .
C8 C7 H7A 119.3 .
N2 C9 C8 120.1(4) .
N2 C9 C10 119.7(4) .
C8 C9 C10 120.2(4) .
N1 C8 C9 122.8(4) .
N1 C8 C7 118.5(4) .
C9 C8 C7 118.7(4) .
C12 N4 C16 115.6(4) .
C1 O3 C6 114.8(4) 3_565
N4 C12 C13 122.9(4) .
N4 C12 C11 117.8(4) .
C13 C12 C11 119.2(4) .
O2 C4 C10 126.5(4) .
O2 C4 C3 112.9(4) .
C10 C4 C3 120.6(4) .
N1 C11 C17 121.2(4) .
N1 C11 C12 114.0(4) .
C17 C11 C12 124.8(4) .
C4 C10 C9 119.4(4) .
C4 C10 H10A 120.3 .
C9 C10 H10A 120.3 .
N3 C18 C19 123.2(4) .
N3 C18 C17 117.0(4) .
C19 C18 C17 119.8(4) .
C7 C3 O1 125.1(4) .
C7 C3 C4 119.4(4) .
O1 C3 C4 115.4(4) .
C18 N3 C22 116.0(4) .
O2 C5 C6 107.9(4) .
O2 C5 H5A 110.1 .
C6 C5 H5A 110.1 .
O2 C5 H5B 110.1 .
C6 C5 H5B 110.1 .
H5A C5 H5B 108.4 .
N3 C22 C21 124.1(5) .
N3 C22 H22A 117.9 .
C21 C22 H22A 117.9 .
C12 C13 C14 119.7(5) .
C12 C13 H13A 120.2 .
C14 C13 H13A 120.2 .
C20 C21 C22 119.0(5) .
C20 C21 H21A 120.5 .
C22 C21 H21A 120.5 .
O1 C2 C1 109.7(4) .
O1 C2 H2A 109.7 .
C1 C2 H2A 109.7 .
O1 C2 H2B 109.7 .
C1 C2 H2B 109.7 .
H2A C2 H2B 108.2 .
N4 C16 C15 125.0(5) .
N4 C16 H16A 117.5 .
C15 C16 H16A 117.5 .
O3 C6 C5 116.1(4) .
O3 C6 H6A 108.2 .
C5 C6 H6A 108.2 .
O3 C6 H6B 108.2 .
C5 C6 H6B 108.2 .
H6A C6 H6B 107.4 .
C18 C19 C20 119.0(5) .
C18 C19 H19A 120.5 .
C20 C19 H19A 120.5 .
C16 C15 C14 119.0(5) .
C16 C15 H15A 120.5 .
C14 C15 H15A 120.5 .
C21 C20 C19 118.5(5) .
C21 C20 H20A 120.7 .
C19 C20 H20A 120.7 .
C15 C14 C13 117.8(5) .
C15 C14 H14A 121.1 .
C13 C14 H14A 121.1 .
O3 C1 C2 112.2(4) 3_565
O3 C1 H1A 109.2 3_565
C2 C1 H1A 109.2 .
O3 C1 H1B 109.2 3_565
C2 C1 H1B 109.2 .
H1A C1 H1B 107.9 .

loop_
_geom_bond_atom_site_label_1
_geom_bond_atom_site_label_2
_geom_bond_distance
_geom_bond_site_symmetry_2
N1 C11 1.330(5) .
N1 C8 1.354(5) .
N2 C17 1.335(5) .
N2 C9 1.363(5) .
O1 C3 1.358(5) .
O1 C2 1.454(5) .
O2 C4 1.355(5) .
O2 C5 1.430(5) .
C17 C11 1.426(6) .
C17 C18 1.500(6) .
C7 C3 1.348(6) .
C7 C8 1.431(6) .
C7 H7A 0.9300 .
C9 C8 1.407(5) .
C9 C10 1.422(5) .
N4 C12 1.341(5) .
N4 C16 1.344(6) .
O3 C1 1.384(5) 3_565
O3 C6 1.412(5) .
C12 C13 1.375(6) .
C12 C11 1.498(6) .
C4 C10 1.377(6) .
C4 C3 1.446(6) .
C10 H10A 0.9300 .
C18 N3 1.339(5) .
C18 C19 1.379(6) .
N3 C22 1.346(5) .
C5 C6 1.503(6) .
C5 H5A 0.9700 .
C5 H5B 0.9700 .
C22 C21 1.374(7) .
C22 H22A 0.9300 .
C13 C14 1.384(6) .
C13 H13A 0.9300 .
C21 C20 1.354(6) .
C21 H21A 0.9300 .
C2 C1 1.484(6) .
C2 H2A 0.9700 .
C2 H2B 0.9700 .
C16 C15 1.354(7) .
C16 H16A 0.9300 .
C6 H6A 0.9700 .
C6 H6B 0.9700 .
C19 C20 1.389(6) .
C19 H19A 0.9300 .
C15 C14 1.365(7) .
C15 H15A 0.9300 .
C20 H20A 0.9300 .
C14 H14A 0.9300 .
C1 O3 1.384(5) 3_565
C1 H1A 0.9700 .
C1 H1B 0.9700 .

loop_
_geom_torsion_atom_site_label_1
_geom_torsion_atom_site_label_2
_geom_torsion_atom_site_label_3
_geom_torsion_atom_site_label_4
_geom_torsion
_geom_torsion_site_symmetry_1
_geom_torsion_site_symmetry_4
C9 N2 C17 C11 2.1(6) . .
C9 N2 C17 C18 -177.9(4) . .
C17 N2 C9 C8 0.3(6) . .
C17 N2 C9 C10 178.6(4) . .
C11 N1 C8 C9 0.0(6) . .
C11 N1 C8 C7 177.5(4) . .
N2 C9 C8 N1 -1.5(6) . .
C10 C9 C8 N1 -179.8(4) . .
N2 C9 C8 C7 -178.9(4) . .
C10 C9 C8 C7 2.8(6) . .
C3 C7 C8 N1 -177.5(4) . .
C3 C7 C8 C9 0.1(7) . .
C16 N4 C12 C13 -1.6(6) . .
C16 N4 C12 C11 -177.9(4) . .
C5 O2 C4 C10 4.8(7) . .
C5 O2 C4 C3 -176.1(4) . .
C8 N1 C11 C17 2.5(6) . .
C8 N1 C11 C12 -176.8(4) . .
N2 C17 C11 N1 -3.7(7) . .
C18 C17 C11 N1 176.3(4) . .
N2 C17 C11 C12 175.4(4) . .
C18 C17 C11 C12 -4.5(7) . .
N4 C12 C11 N1 139.0(4) . .
C13 C12 C11 N1 -37.5(6) . .
N4 C12 C11 C17 -40.2(6) . .
C13 C12 C11 C17 143.3(4) . .
O2 C4 C10 C9 177.2(4) . .
C3 C4 C10 C9 -1.9(7) . .
N2 C9 C10 C4 179.9(4) . .
C8 C9 C10 C4 -1.8(6) . .
N2 C17 C18 N3 134.4(4) . .
C11 C17 C18 N3 -45.7(6) . .
N2 C17 C18 C19 -44.2(6) . .
C11 C17 C18 C19 135.7(5) . .
C8 C7 C3 O1 175.2(4) . .
C8 C7 C3 C4 -3.7(7) . .
C2 O1 C3 C7 -6.7(7) . .
C2 O1 C3 C4 172.2(4) . .
O2 C4 C3 C7 -174.5(4) . .
C10 C4 C3 C7 4.7(7) . .
O2 C4 C3 O1 6.5(6) . .
C10 C4 C3 O1 -174.4(4) . .
C19 C18 N3 C22 -0.9(7) . .
C17 C18 N3 C22 -179.4(4) . .
C4 O2 C5 C6 -162.7(4) . .
C18 N3 C22 C21 -0.7(7) . .
N4 C12 C13 C14 2.4(7) . .
C11 C12 C13 C14 178.7(4) . .
N3 C22 C21 C20 0.7(8) . .
C3 O1 C2 C1 -162.1(4) . .
C12 N4 C16 C15 0.7(7) . .
C1 O3 C6 C5 -70.0(6) 3_565 .
O2 C5 C6 O3 -55.7(6) . .
N3 C18 C19 C20 2.5(7) . .
C17 C18 C19 C20 -179.0(4) . .
N4 C16 C15 C14 -0.5(8) . .
C22 C21 C20 C19 1.0(8) . .
C18 C19 C20 C21 -2.5(7) . .
C16 C15 C14 C13 1.3(7) . .
C12 C13 C14 C15 -2.2(7) . .
O1 C2 C1 O3 69.4(6) . 3_565
